data_7040127
loop_
_publ_author_name
'Stringer, Tameryn'
'De Kock, Carmen'
'Guzgay, Hajira'
'Okombo, John'
'Liu, Jenny'
'Kanetake, Sierra'
'Kim, Jihwan'
'Tam, Christina'
'Cheng, Luisa W.'
'Smith, Peter J.'
'Hendricks, Denver T.'
'Land, Kirkwood M.'
'Egan, Timothy J.'
'Smith, Gregory S.'

_publ_section_title
;
 Mono- and multimeric ferrocene congeners of quinoline-based polyamines as
 potential antiparasitics.
;
_journal_issue 34
_journal_name_full 'Dalton transactions (Cambridge, England : 2003)'
_journal_page_first 13415
_journal_page_last 13426
_journal_paper_doi 10.1039/c6dt02685k
_journal_volume 45
_journal_year 2016
_chemical_formula_sum 'C31 H28 Cl Fe N3 O'
_chemical_formula_weight 549.86
_space_group_crystal_system monoclinic
_space_group_IT_number 14
_space_group_name_Hall '-P 2ybc'
_space_group_name_H-M_alt 'P 1 21/c 1'
_symmetry_space_group_name_Hall '-P 2ybc'
_symmetry_space_group_name_H-M 'P 1 21/c 1'
_atom_sites_solution_hydrogens mixed
_atom_sites_solution_primary direct
_atom_sites_solution_secondary difmap
_audit_creation_method SHELXL-2014/7
_audit_update_record
;
2016-06-23 deposited with the CCDC.
2016-07-26 downloaded from the CCDC.
;
_cell_angle_alpha 90
_cell_angle_beta 90.276(17)
_cell_angle_gamma 90
_cell_formula_units_Z 8
_cell_length_a 10.156(16)
_cell_length_b 40.86(7)
_cell_length_c 12.657(19)
_cell_measurement_reflns_used 34215
_cell_measurement_temperature 173(2)
_cell_measurement_theta_max 25.16
_cell_measurement_theta_min 1.68
_cell_volume 5252(15)
_computing_cell_refinement 'SAINT (7.60a, Bruker AXS Inc., Madison, WI, USA, 2006)'
_computing_data_collection 'SAINT (7.60a, Bruker AXS Inc., Madison, WI, USA, 2006)'
_computing_data_reduction 'SAINT (7.60a, Bruker AXS Inc., Madison, WI, USA, 2006)'
_computing_molecular_graphics 'X-Seed (Barbour, 2001'
_computing_publication_material 'SHELXL-2014/7 (Sheldrick, 2014)'
_computing_structure_refinement 'SHELXL-2014/7 (Sheldrick, 2014)'
_computing_structure_solution 'SHELXS-97 (Sheldrick, 1997)'
_diffrn_ambient_temperature 173(2)
_diffrn_measured_fraction_theta_full 0.990
_diffrn_measured_fraction_theta_max 0.990
_diffrn_measurement_device_type 'Bruker Kappa Duo Apex II Diffractometer'
_diffrn_measurement_method '0.5\% \f scans and \w scans'
_diffrn_radiation_type MoK\a
_diffrn_radiation_wavelength 0.71073
_diffrn_reflns_av_R_equivalents 0.1020
_diffrn_reflns_av_unetI/netI 0.0917
_diffrn_reflns_Laue_measured_fraction_full 0.990
_diffrn_reflns_Laue_measured_fraction_max 0.990
_diffrn_reflns_limit_h_max 12
_diffrn_reflns_limit_h_min -11
_diffrn_reflns_limit_k_max 38
_diffrn_reflns_limit_k_min -48
_diffrn_reflns_limit_l_max 9
_diffrn_reflns_limit_l_min -15
_diffrn_reflns_number 34198
_diffrn_reflns_point_group_measured_fraction_full 0.990
_diffrn_reflns_point_group_measured_fraction_max 0.990
_diffrn_reflns_theta_full 25.164
_diffrn_reflns_theta_max 25.164
_diffrn_reflns_theta_min 1.684
_diffrn_source 'fine-focus sealed tube'
_exptl_absorpt_coefficient_mu 0.706
_exptl_absorpt_correction_T_max 1.000
_exptl_absorpt_correction_T_min 0.862
_exptl_absorpt_correction_type multi-scan
_exptl_absorpt_process_details 'SADABS (Sheldrick, 2001)'
_exptl_crystal_colour orange
_exptl_crystal_density_diffrn 1.391
_exptl_crystal_description block
_exptl_crystal_F_000 2288
_exptl_crystal_size_max 0.120
_exptl_crystal_size_mid 0.090
_exptl_crystal_size_min 0.030
_exptl_transmission_factor_max 1.000
_exptl_transmission_factor_min 0.862
_refine_diff_density_max 0.530
_refine_diff_density_min -0.664
_refine_diff_density_rms 0.074
_refine_ls_extinction_method none
_refine_ls_goodness_of_fit_ref 1.009
_refine_ls_hydrogen_treatment mixed
_refine_ls_matrix_type full
_refine_ls_number_parameters 714
_refine_ls_number_reflns 9335
_refine_ls_number_restraints 136
_refine_ls_restrained_S_all 1.006
_refine_ls_R_factor_all 0.1082
_refine_ls_R_factor_gt 0.0565
_refine_ls_shift/su_max 0.001
_refine_ls_shift/su_mean 0.000
_refine_ls_structure_factor_coef Fsqd
_refine_ls_weighting_details 'w=1/[\s^2^(Fo^2^)+(0.0741P)^2^] where P=(Fo^2^+2Fc^2^)/3'
_refine_ls_weighting_scheme calc
_refine_ls_wR_factor_gt 0.1299
_refine_ls_wR_factor_ref 0.1529
_reflns_Friedel_coverage 0.000
_reflns_number_gt 5685
_reflns_number_total 9335
_reflns_threshold_expression 'I > 2\s(I)'
_cod_data_source_file c6dt02685k2.cif
_cod_data_source_block tsp328
_cod_depositor_comments 'Adding full bibliography for 7040127.cif.'
_cod_original_cell_volume 5253(15)
_cod_database_code 7040127
_shelx_shelxl_version_number 2014/7
_shelx_space_group_comment
;
The symmetry employed for this shelxl refinement is uniquely defined
by the following loop, which should always be used as a source of
symmetry information in preference to the above space-group names.
They are only intended as comments.
;
_shelx_estimated_absorpt_t_min 0.920
_shelx_estimated_absorpt_t_max 0.979

loop_
_space_group_symop_operation_xyz
'x, y, z'
'-x, y+1/2, -z+1/2'
'-x, -y, -z'
'x, -y-1/2, z-1/2'

loop_
_atom_site_label
_atom_site_type_symbol
_atom_site_fract_x
_atom_site_fract_y
_atom_site_fract_z
_atom_site_U_iso_or_equiv
_atom_site_adp_type
_atom_site_occupancy
_atom_site_site_symmetry_order
_atom_site_calc_flag
_atom_site_refinement_flags_posn
_atom_site_refinement_flags_adp
_atom_site_refinement_flags_occupancy
_atom_site_disorder_assembly
_atom_site_disorder_group
Fe1A Fe 0.20756(6) -0.60339(2) 1.31827(5) 0.03427(18) Uani 1 1 d . . . . .
Cl1A Cl 0.54334(18) -0.30557(4) 0.44243(11) 0.0835(5) Uani 1 1 d . . . . .
O1A O -0.1516(3) -0.40248(8) 1.2376(3) 0.0524(9) Uani 1 1 d D . . . .
H1AO H -0.105(4) -0.3902(10) 1.184(3) 0.063 Uiso 1 1 d D U . . .
N1A N 0.3393(4) -0.23097(9) 0.7148(3) 0.0545(11) Uani 1 1 d . . . . .
N2A N 0.2322(4) -0.30864(9) 0.9192(3) 0.0485(11) Uani 1 1 d D . . . .
H2AN H 0.272(4) -0.3302(5) 0.919(4) 0.061(15) Uiso 1 1 d D . . . .
N3A N -0.0070(4) -0.38414(8) 1.0804(3) 0.0405(9) Uani 1 1 d . . . . .
C1A C 0.3709(4) -0.26247(11) 0.6915(3) 0.0389(11) Uani 1 1 d . . . . .
C2A C 0.4359(5) -0.26815(11) 0.5950(3) 0.0475(12) Uani 1 1 d . . . . .
H2A H 0.4595 -0.2502 0.5514 0.057 Uiso 1 1 calc R U . . .
C3A C 0.4648(5) -0.29886(12) 0.5641(4) 0.0576(15) Uani 1 1 d . . . . .
C4A C 0.4308(7) -0.32623(13) 0.6262(4) 0.088(2) Uani 1 1 d . . . . .
H4A H 0.4490 -0.3478 0.6020 0.105 Uiso 1 1 calc R U . . .
C5A C 0.3714(6) -0.32141(12) 0.7214(4) 0.0716(19) Uani 1 1 d . . . . .
H5A H 0.3518 -0.3398 0.7647 0.086 Uiso 1 1 calc R U . . .
C6A C 0.3384(4) -0.28969(10) 0.7570(3) 0.0391(11) Uani 1 1 d . . . . .
C7A C 0.2673(4) -0.28348(10) 0.8529(3) 0.0379(11) Uani 1 1 d . . . . .
C8A C 0.2328(5) -0.25134(11) 0.8732(3) 0.0476(13) Uani 1 1 d . . . . .
H8A H 0.1825 -0.2460 0.9339 0.057 Uiso 1 1 calc R U . . .
C9A C 0.2727(5) -0.22682(12) 0.8038(4) 0.0588(15) Uani 1 1 d . . . . .
H9A H 0.2501 -0.2050 0.8219 0.071 Uiso 1 1 calc R U . . .
C10A C 0.1550(5) -0.30275(10) 1.0143(3) 0.0512(14) Uani 1 1 d . . . . .
H10A H 0.0710 -0.2921 0.9942 0.061 Uiso 1 1 calc R U . . .
H10B H 0.2039 -0.2875 1.0610 0.061 Uiso 1 1 calc R U . . .
C11A C 0.1255(5) -0.33402(10) 1.0747(3) 0.0426(12) Uani 1 1 d . . . . .
H11A H 0.0771 -0.3284 1.1399 0.051 Uiso 1 1 calc R U . . .
H11B H 0.2096 -0.3444 1.0959 0.051 Uiso 1 1 calc R U . . .
C12A C 0.0447(5) -0.35850(10) 1.0112(3) 0.0451(12) Uani 1 1 d . . . . .
H12A H -0.0293 -0.3471 0.9758 0.054 Uiso 1 1 calc R U . . .
H12B H 0.1004 -0.3685 0.9560 0.054 Uiso 1 1 calc R U . . .
C13A C 0.0238(4) -0.41393(10) 1.0639(3) 0.0371(11) Uani 1 1 d . . . . .
H13A H 0.0797 -0.4192 1.0064 0.044 Uiso 1 1 calc R U . . .
C14A C -0.0258(4) -0.44024(10) 1.1326(3) 0.0320(10) Uani 1 1 d . . . . .
C15A C -0.1105(4) -0.43334(10) 1.2168(3) 0.0354(10) Uani 1 1 d . . . . .
C16A C -0.1528(4) -0.45863(11) 1.2826(3) 0.0409(11) Uani 1 1 d . . . . .
H16A H -0.2114 -0.4540 1.3389 0.049 Uiso 1 1 calc R U . . .
C17A C -0.1103(4) -0.49013(10) 1.2664(3) 0.0342(10) Uani 1 1 d . . . . .
H17A H -0.1394 -0.5069 1.3127 0.041 Uiso 1 1 calc R U . . .
C18A C -0.0248(4) -0.49828(10) 1.1829(3) 0.0317(10) Uani 1 1 d . . . . .
C19A C 0.0150(4) -0.47268(10) 1.1168(3) 0.0315(10) Uani 1 1 d . . . . .
H19A H 0.0717 -0.4774 1.0594 0.038 Uiso 1 1 calc R U . . .
C20A C 0.0299(4) -0.53128(10) 1.1676(3) 0.0336(10) Uani 1 1 d . . . . .
H20A H 0.0938 -0.5338 1.1136 0.040 Uiso 1 1 calc R U . . .
C21A C -0.0020(4) -0.55816(10) 1.2228(3) 0.0342(10) Uani 1 1 d . . . . .
H21A H -0.0726 -0.5565 1.2715 0.041 Uiso 1 1 calc R U . . .
C22A C 0.0646(4) -0.58987(10) 1.2133(3) 0.0354(10) Uani 1 1 d . . . . .
C23A C 0.1850(4) -0.59612(10) 1.1598(3) 0.0404(11) Uani 1 1 d . . . . .
H23A H 0.2319 -0.5808 1.1179 0.049 Uiso 1 1 calc R U . . .
C24A C 0.2237(5) -0.62905(10) 1.1794(4) 0.0481(13) Uani 1 1 d . . . . .
H24A H 0.3002 -0.6396 1.1530 0.058 Uiso 1 1 calc R U . . .
C25A C 0.1260(5) -0.64337(11) 1.2461(4) 0.0459(12) Uani 1 1 d . . . . .
H25A H 0.1265 -0.6652 1.2722 0.055 Uiso 1 1 calc R U . . .
C26A C 0.0290(5) -0.61964(10) 1.2664(3) 0.0393(11) Uani 1 1 d . . . . .
H26A H -0.0473 -0.6228 1.3082 0.047 Uiso 1 1 calc R U . . .
C27A C 0.2107(4) -0.56799(11) 1.4312(3) 0.0404(11) Uani 1 1 d . . . . .
H27A H 0.1473 -0.5511 1.4387 0.049 Uiso 1 1 calc R U . . .
C28A C 0.3253(5) -0.56635(11) 1.3693(4) 0.0444(12) Uani 1 1 d . . . . .
H28A H 0.3530 -0.5481 1.3287 0.053 Uiso 1 1 calc R U . . .
C29A C 0.3920(5) -0.59665(12) 1.3781(4) 0.0515(13) Uani 1 1 d . . . . .
H29A H 0.4719 -0.6025 1.3441 0.062 Uiso 1 1 calc R U . . .
C30A C 0.3169(5) -0.61686(13) 1.4477(4) 0.0545(13) Uani 1 1 d . . . . .
H30A H 0.3382 -0.6386 1.4683 0.065 Uiso 1 1 calc R U . . .
C31A C 0.2060(5) -0.59898(12) 1.4803(3) 0.0478(12) Uani 1 1 d . . . . .
H31A H 0.1396 -0.6064 1.5271 0.057 Uiso 1 1 calc R U . . .
Fe1B Fe 0.69056(6) 0.05714(2) 0.10688(4) 0.02909(17) Uani 1 1 d . . . . .
Cl1B Cl 1.12490(14) -0.35016(3) 0.46188(11) 0.0669(4) Uani 1 1 d . . . . .
O1B O 0.3622(4) -0.12824(8) 0.4408(3) 0.0561(9) Uani 1 1 d D . . . .
H1BO H 0.412(4) -0.1334(12) 0.504(2) 0.067 Uiso 1 1 d D U . . .
N1B N 0.8141(4) -0.26551(10) 0.3069(3) 0.0512(11) Uani 1 1 d . . . . .
N2B N 0.8173(8) -0.20946(19) 0.5933(7) 0.0370(19) Uani 0.616(7) 1 d D U P A 1
N3B N 0.5155(4) -0.12914(9) 0.5989(3) 0.0528(12) Uani 1 1 d D . . . .
C1B C 0.8804(4) -0.27570(10) 0.3969(3) 0.0369(11) Uani 1 1 d . . . . .
C2B C 0.9572(5) -0.30452(10) 0.3899(4) 0.0413(12) Uani 1 1 d . . . . .
H2B H 0.9589 -0.3166 0.3258 0.050 Uiso 1 1 calc R U . . .
C3B C 1.0283(5) -0.31490(10) 0.4741(4) 0.0423(12) Uani 1 1 d . . . . .
C4B C 1.0297(5) -0.29761(10) 0.5710(3) 0.0407(11) Uani 1 1 d . . . . .
H4B H 1.0823 -0.3049 0.6287 0.049 Uiso 1 1 calc R U . . .
C5B C 0.9538(5) -0.27026(10) 0.5796(3) 0.0402(11) Uani 1 1 d . . . . .
H5B H 0.9531 -0.2587 0.6447 0.048 Uiso 1 1 calc R U . . .
C6B C 0.8759(4) -0.25850(10) 0.4947(3) 0.0366(11) Uani 1 1 d . . . . .
C7B C 0.7952(5) -0.22970(11) 0.5002(3) 0.0543(15) Uani 1 1 d D . . . .
C8B C 0.7272(6) -0.22055(13) 0.4086(4) 0.0693(18) Uani 1 1 d . . . . .
H8B H 0.6720 -0.2018 0.4089 0.083 Uiso 1 1 calc R U . . .
C9B C 0.7402(6) -0.23891(14) 0.3173(4) 0.0595(15) Uani 1 1 d . . . . .
H9B H 0.6921 -0.2319 0.2569 0.071 Uiso 1 1 calc R U . . .
C10B C 0.7463(8) -0.17771(16) 0.6101(6) 0.0382(17) Uani 0.616(7) 1 d D U P A 1
C11B C 0.6042(8) -0.18424(17) 0.6488(6) 0.0410(17) Uani 0.616(7) 1 d D U P A 1
C12B C 0.5435(9) -0.1507(2) 0.6878(7) 0.039(2) Uani 0.616(7) 1 d D U P A 1
C13B C 0.5544(5) -0.09939(11) 0.5759(3) 0.0422(12) Uani 1 1 d . . . . .
H13B H 0.6185 -0.0888 0.6189 0.051 Uiso 1 1 calc R U . . .
C14B C 0.4999(4) -0.08270(10) 0.4854(3) 0.0345(10) Uani 1 1 d . . . . .
C15B C 0.4009(5) -0.09833(10) 0.4236(4) 0.0400(11) Uani 1 1 d . . . . .
C16B C 0.3433(5) -0.07943(11) 0.3410(3) 0.0416(11) Uani 1 1 d . . . . .
H16B H 0.2737 -0.0886 0.3001 0.050 Uiso 1 1 calc R U . . .
C17B C 0.3859(4) -0.04848(10) 0.3191(3) 0.0335(10) Uani 1 1 d . . . . .
H17B H 0.3436 -0.0366 0.2641 0.040 Uiso 1 1 calc R U . . .
C18B C 0.4907(4) -0.03343(10) 0.3751(3) 0.0288(9) Uani 1 1 d . . . . .
C19B C 0.5430(4) -0.05065(10) 0.4595(3) 0.0314(10) Uani 1 1 d . . . . .
H19B H 0.6098 -0.0407 0.5014 0.038 Uiso 1 1 calc R U . . .
C20B C 0.5443(4) -0.00132(10) 0.3440(3) 0.0312(10) Uani 1 1 d . . . . .
H20B H 0.6129 0.0072 0.3871 0.037 Uiso 1 1 calc R U . . .
C21B C 0.5072(4) 0.01709(9) 0.2619(3) 0.0290(9) Uani 1 1 d . . . . .
H21B H 0.4368 0.0092 0.2194 0.035 Uiso 1 1 calc R U . . .
C22B C 0.5656(4) 0.04849(9) 0.2320(3) 0.0302(10) Uani 1 1 d . . . . .
C23B C 0.6891(4) 0.06147(10) 0.2685(3) 0.0365(10) Uani 1 1 d . . . . .
H23B H 0.7475 0.0510 0.3167 0.044 Uiso 1 1 calc R U . . .
C24B C 0.7096(5) 0.09249(10) 0.2205(3) 0.0412(11) Uani 1 1 d . . . . .
H24B H 0.7831 0.1065 0.2317 0.049 Uiso 1 1 calc R U . . .
C25B C 0.6004(5) 0.09886(10) 0.1530(3) 0.0406(12) Uani 1 1 d . . . . .
H25B H 0.5886 0.1178 0.1104 0.049 Uiso 1 1 calc R U . . .
C26B C 0.5114(4) 0.07187(10) 0.1603(3) 0.0348(10) Uani 1 1 d . . . . .
H26B H 0.4300 0.0698 0.1235 0.042 Uiso 1 1 calc R U . . .
C27B C 0.7043(4) 0.01547(10) 0.0183(3) 0.0376(11) Uani 1 1 d . . . . .
H27B H 0.6571 -0.0043 0.0294 0.045 Uiso 1 1 calc R U . . .
C28B C 0.8277(5) 0.02334(12) 0.0626(4) 0.0473(12) Uani 1 1 d . . . . .
H28B H 0.8779 0.0099 0.1090 0.057 Uiso 1 1 calc R U . . .
C29B C 0.8637(5) 0.05486(13) 0.0256(4) 0.0510(13) Uani 1 1 d . . . . .
H29B H 0.9424 0.0663 0.0426 0.061 Uiso 1 1 calc R U . . .
C30B C 0.7625(5) 0.06611(12) -0.0406(4) 0.0491(13) Uani 1 1 d . . . . .
H30B H 0.7607 0.0865 -0.0764 0.059 Uiso 1 1 calc R U . . .
C31B C 0.6630(5) 0.04174(11) -0.0449(3) 0.0403(11) Uani 1 1 d . . . . .
H31B H 0.5828 0.0430 -0.0836 0.048 Uiso 1 1 calc R U . . .
N2C N 0.7510(13) -0.2164(3) 0.5878(10) 0.036(3) Uani 0.384(7) 1 d D . P A 2
C10C C 0.6469(14) -0.1908(3) 0.5948(10) 0.041(2) Uani 0.384(7) 1 d D U P A 2
C11C C 0.6987(12) -0.1663(3) 0.6767(9) 0.038(2) Uani 0.384(7) 1 d D U P A 2
C12C C 0.5901(13) -0.1406(3) 0.7089(11) 0.035(3) Uani 0.384(7) 1 d D U P A 2

loop_
_atom_site_aniso_label
_atom_site_aniso_U_11
_atom_site_aniso_U_22
_atom_site_aniso_U_33
_atom_site_aniso_U_23
_atom_site_aniso_U_13
_atom_site_aniso_U_12
Fe1A 0.0407(4) 0.0258(3) 0.0363(4) 0.0003(3) 0.0068(3) -0.0011(3)
Cl1A 0.1290(14) 0.0684(10) 0.0536(8) 0.0142(7) 0.0480(9) 0.0305(9)
O1A 0.053(2) 0.040(2) 0.064(2) -0.0064(16) 0.0195(18) 0.0050(16)
N1A 0.086(3) 0.032(2) 0.046(2) 0.0005(18) 0.019(2) -0.002(2)
N2A 0.074(3) 0.031(2) 0.041(2) 0.0050(18) 0.022(2) 0.014(2)
N3A 0.055(3) 0.027(2) 0.039(2) 0.0004(16) 0.0025(18) 0.0018(18)
C1A 0.044(3) 0.038(3) 0.035(2) 0.002(2) 0.000(2) -0.002(2)
C2A 0.058(3) 0.044(3) 0.041(3) 0.007(2) 0.010(2) 0.001(2)
C3A 0.080(4) 0.052(3) 0.041(3) 0.005(2) 0.025(3) 0.021(3)
C4A 0.157(7) 0.041(3) 0.067(4) 0.008(3) 0.059(4) 0.030(4)
C5A 0.116(5) 0.037(3) 0.062(3) 0.019(3) 0.050(4) 0.027(3)
C6A 0.047(3) 0.036(3) 0.035(2) 0.003(2) 0.006(2) 0.007(2)
C7A 0.050(3) 0.034(3) 0.030(2) 0.0008(19) 0.002(2) 0.002(2)
C8A 0.071(4) 0.031(3) 0.042(3) -0.001(2) 0.018(2) 0.002(2)
C9A 0.087(4) 0.030(3) 0.060(3) -0.002(2) 0.017(3) 0.002(3)
C10A 0.088(4) 0.028(3) 0.038(3) -0.006(2) 0.022(3) -0.002(2)
C11A 0.060(3) 0.038(3) 0.030(2) -0.003(2) 0.007(2) -0.002(2)
C12A 0.067(3) 0.032(3) 0.036(3) 0.005(2) 0.003(2) 0.002(2)
C13A 0.047(3) 0.036(3) 0.028(2) -0.0008(19) 0.002(2) 0.000(2)
C14A 0.036(3) 0.031(2) 0.028(2) -0.0029(18) -0.0065(19) 0.0006(19)
C15A 0.030(2) 0.034(3) 0.042(3) -0.006(2) 0.000(2) 0.0030(19)
C16A 0.036(3) 0.051(3) 0.036(3) -0.005(2) 0.008(2) -0.003(2)
C17A 0.031(3) 0.037(3) 0.034(2) 0.0029(19) -0.0014(19) -0.008(2)
C18A 0.036(3) 0.032(2) 0.027(2) 0.0003(18) -0.0023(19) -0.0017(19)
C19A 0.039(3) 0.035(2) 0.021(2) -0.0016(18) 0.0016(18) -0.001(2)
C20A 0.040(3) 0.036(2) 0.025(2) -0.0018(18) 0.0021(19) 0.000(2)
C21A 0.034(3) 0.037(3) 0.031(2) 0.0001(19) 0.0032(19) -0.005(2)
C22A 0.042(3) 0.035(2) 0.029(2) 0.0049(19) 0.001(2) -0.005(2)
C23A 0.055(3) 0.034(3) 0.032(2) -0.0011(19) 0.008(2) 0.000(2)
C24A 0.065(3) 0.029(3) 0.051(3) -0.010(2) 0.013(3) 0.003(2)
C25A 0.067(3) 0.023(2) 0.048(3) -0.002(2) 0.007(2) -0.011(2)
C26A 0.048(3) 0.034(3) 0.036(2) 0.003(2) 0.008(2) -0.008(2)
C27A 0.045(3) 0.038(3) 0.039(3) -0.004(2) -0.003(2) -0.003(2)
C28A 0.051(3) 0.037(3) 0.045(3) 0.002(2) -0.002(2) -0.007(2)
C29A 0.034(3) 0.053(3) 0.067(4) 0.004(3) 0.005(2) -0.001(2)
C30A 0.054(3) 0.049(3) 0.060(3) 0.017(3) -0.008(3) 0.005(3)
C31A 0.052(3) 0.058(3) 0.033(3) 0.006(2) -0.001(2) -0.005(3)
Fe1B 0.0321(4) 0.0286(3) 0.0266(3) 0.0014(2) 0.0048(3) 0.0007(3)
Cl1B 0.0842(10) 0.0348(7) 0.0821(10) 0.0053(6) 0.0368(8) 0.0181(7)
O1B 0.081(3) 0.035(2) 0.053(2) 0.0062(16) 0.0063(19) -0.0076(18)
N1B 0.072(3) 0.053(3) 0.028(2) -0.0009(19) 0.002(2) -0.004(2)
N2B 0.050(4) 0.027(3) 0.033(3) -0.001(3) 0.011(4) 0.007(3)
N3B 0.073(3) 0.042(2) 0.044(2) 0.0195(19) 0.029(2) 0.030(2)
C1B 0.047(3) 0.034(3) 0.029(2) -0.0020(19) 0.008(2) -0.006(2)
C2B 0.060(3) 0.029(2) 0.034(3) -0.012(2) 0.015(2) -0.002(2)
C3B 0.052(3) 0.024(2) 0.051(3) 0.001(2) 0.019(2) 0.002(2)
C4B 0.054(3) 0.032(3) 0.037(3) 0.007(2) 0.004(2) 0.003(2)
C5B 0.065(3) 0.027(2) 0.028(2) -0.0028(18) 0.006(2) 0.000(2)
C6B 0.054(3) 0.028(2) 0.027(2) -0.0017(18) 0.009(2) 0.006(2)
C7B 0.094(4) 0.043(3) 0.027(2) 0.010(2) 0.019(3) 0.028(3)
C8B 0.101(5) 0.069(4) 0.038(3) 0.023(3) 0.021(3) 0.044(3)
C9B 0.074(4) 0.070(4) 0.034(3) 0.015(3) 0.000(3) 0.003(3)
C10B 0.051(4) 0.026(3) 0.038(3) 0.001(3) 0.010(3) 0.012(3)
C11B 0.053(4) 0.030(3) 0.040(3) 0.006(3) 0.018(3) 0.012(3)
C12B 0.055(4) 0.024(4) 0.038(4) 0.007(3) 0.008(3) 0.015(3)
C13B 0.048(3) 0.048(3) 0.030(2) 0.012(2) 0.013(2) 0.019(2)
C14B 0.040(3) 0.035(3) 0.028(2) 0.0047(19) 0.013(2) 0.009(2)
C15B 0.051(3) 0.028(3) 0.041(3) -0.001(2) 0.015(2) -0.001(2)
C16B 0.049(3) 0.041(3) 0.036(3) 0.001(2) -0.001(2) -0.007(2)
C17B 0.036(3) 0.037(3) 0.028(2) 0.0048(18) -0.0007(19) 0.001(2)
C18B 0.031(2) 0.032(2) 0.023(2) 0.0000(17) 0.0061(18) 0.0023(19)
C19B 0.033(2) 0.036(3) 0.026(2) -0.0008(18) 0.0051(19) 0.0032(19)
C20B 0.035(3) 0.032(2) 0.027(2) -0.0035(18) 0.0045(19) 0.0006(19)
C21B 0.028(2) 0.031(2) 0.027(2) 0.0020(18) 0.0007(18) 0.0041(18)
C22B 0.033(2) 0.030(2) 0.028(2) 0.0021(18) 0.0079(19) 0.0009(18)
C23B 0.040(3) 0.039(3) 0.030(2) 0.0028(19) 0.001(2) -0.004(2)
C24B 0.053(3) 0.032(3) 0.038(3) -0.004(2) 0.012(2) -0.010(2)
C25B 0.054(3) 0.031(3) 0.037(3) 0.002(2) 0.017(2) 0.005(2)
C26B 0.039(3) 0.034(2) 0.031(2) 0.0102(19) 0.008(2) 0.007(2)
C27B 0.047(3) 0.029(2) 0.037(3) -0.0017(19) 0.007(2) 0.004(2)
C28B 0.046(3) 0.055(3) 0.041(3) -0.010(2) -0.001(2) 0.021(3)
C29B 0.034(3) 0.065(4) 0.054(3) -0.021(3) 0.019(2) -0.013(3)
C30B 0.068(4) 0.042(3) 0.037(3) 0.000(2) 0.024(3) -0.006(3)
C31B 0.050(3) 0.045(3) 0.027(2) -0.003(2) 0.000(2) 0.008(2)
N2C 0.055(9) 0.025(7) 0.029(6) -0.008(5) 0.007(7) 0.015(6)
C10C 0.055(5) 0.029(4) 0.038(4) 0.000(4) 0.009(4) 0.016(4)
C11C 0.052(4) 0.026(4) 0.035(4) 0.001(3) 0.005(4) 0.012(3)
C12C 0.043(5) 0.025(5) 0.036(5) 0.012(4) 0.012(4) 0.013(4)

loop_
_atom_type_symbol
_atom_type_description
_atom_type_scat_dispersion_real
_atom_type_scat_dispersion_imag
_atom_type_scat_source
C C 0.0033 0.0016 'International Tables Vol C Tables 4.2.6.8 and 6.1.1.4'
H H 0.0000 0.0000 'International Tables Vol C Tables 4.2.6.8 and 6.1.1.4'
N N 0.0061 0.0033 'International Tables Vol C Tables 4.2.6.8 and 6.1.1.4'
O O 0.0106 0.0060 'International Tables Vol C Tables 4.2.6.8 and 6.1.1.4'
Cl Cl 0.1484 0.1585 'International Tables Vol C Tables 4.2.6.8 and 6.1.1.4'
Fe Fe 0.3463 0.8444 'International Tables Vol C Tables 4.2.6.8 and 6.1.1.4'

loop_
_geom_angle_atom_site_label_1
_geom_angle_atom_site_label_2
_geom_angle_atom_site_label_3
_geom_angle
C28A Fe1A C27A 40.50(18)
C28A Fe1A C29A 40.73(19)
C27A Fe1A C29A 68.3(2)
C28A Fe1A C26A 150.09(19)
C27A Fe1A C26A 118.00(18)
C29A Fe1A C26A 168.55(18)
C28A Fe1A C23A 105.50(19)
C27A Fe1A C23A 126.08(19)
C29A Fe1A C23A 116.41(19)
C26A Fe1A C23A 68.59(18)
C28A Fe1A C22A 114.9(2)
C27A Fe1A C22A 105.9(2)
C29A Fe1A C22A 148.93(18)
C26A Fe1A C22A 41.28(17)
C23A Fe1A C22A 40.86(17)
C28A Fe1A C25A 166.74(19)
C27A Fe1A C25A 152.50(18)
C29A Fe1A C25A 130.1(2)
C26A Fe1A C25A 40.31(17)
C23A Fe1A C25A 68.53(19)
C22A Fe1A C25A 68.9(2)
C28A Fe1A C30A 68.3(2)
C27A Fe1A C30A 67.8(2)
C29A Fe1A C30A 40.99(19)
C26A Fe1A C30A 130.39(19)
C23A Fe1A C30A 152.0(2)
C22A Fe1A C30A 167.02(19)
C25A Fe1A C30A 111.0(2)
C28A Fe1A C24A 127.09(19)
C27A Fe1A C24A 164.49(18)
C29A Fe1A C24A 108.1(2)
C26A Fe1A C24A 68.4(2)
C23A Fe1A C24A 40.69(18)
C22A Fe1A C24A 68.9(2)
C25A Fe1A C24A 40.86(18)
C30A Fe1A C24A 120.1(2)
C28A Fe1A C31A 68.01(19)
C27A Fe1A C31A 40.34(18)
C29A Fe1A C31A 68.2(2)
C26A Fe1A C31A 109.78(19)
C23A Fe1A C31A 164.90(19)
C22A Fe1A C31A 128.03(19)
C25A Fe1A C31A 120.64(19)
C30A Fe1A C31A 40.0(2)
C24A Fe1A C31A 153.9(2)
C15A O1A H1AO 101(3)
C9A N1A C1A 115.3(4)
C7A N2A C10A 121.4(4)
C7A N2A H2AN 125(3)
C10A N2A H2AN 112(3)
C13A N3A C12A 119.7(4)
N1A C1A C2A 117.1(4)
N1A C1A C6A 123.8(4)
C2A C1A C6A 119.0(4)
C3A C2A C1A 120.5(4)
C3A C2A H2A 119.7
C1A C2A H2A 119.7
C2A C3A C4A 121.5(4)
C2A C3A Cl1A 120.0(4)
C4A C3A Cl1A 118.5(4)
C5A C4A C3A 119.2(5)
C5A C4A H4A 120.4
C3A C4A H4A 120.4
C4A C5A C6A 121.4(4)
C4A C5A H5A 119.3
C6A C5A H5A 119.3
C5A C6A C1A 118.3(4)
C5A C6A C7A 123.5(4)
C1A C6A C7A 118.1(4)
N2A C7A C8A 122.0(4)
N2A C7A C6A 121.0(4)
C8A C7A C6A 116.9(4)
C7A C8A C9A 119.3(4)
C7A C8A H8A 120.3
C9A C8A H8A 120.3
N1A C9A C8A 126.4(4)
N1A C9A H9A 116.8
C8A C9A H9A 116.8
N2A C10A C11A 112.6(4)
N2A C10A H10A 109.1
C11A C10A H10A 109.1
N2A C10A H10B 109.1
C11A C10A H10B 109.1
H10A C10A H10B 107.8
C10A C11A C12A 113.3(4)
C10A C11A H11A 108.9
C12A C11A H11A 108.9
C10A C11A H11B 108.9
C12A C11A H11B 108.9
H11A C11A H11B 107.7
N3A C12A C11A 110.4(4)
N3A C12A H12A 109.6
C11A C12A H12A 109.6
N3A C12A H12B 109.6
C11A C12A H12B 109.6
H12A C12A H12B 108.1
N3A C13A C14A 121.0(4)
N3A C13A H13A 119.5
C14A C13A H13A 119.5
C15A C14A C19A 118.8(4)
C15A C14A C13A 121.0(4)
C19A C14A C13A 120.2(4)
O1A C15A C16A 118.5(4)
O1A C15A C14A 121.8(4)
C16A C15A C14A 119.7(4)
C17A C16A C15A 120.5(4)
C17A C16A H16A 119.8
C15A C16A H16A 119.8
C16A C17A C18A 121.9(4)
C16A C17A H17A 119.1
C18A C17A H17A 119.1
C19A C18A C17A 116.9(4)
C19A C18A C20A 119.7(4)
C17A C18A C20A 123.3(4)
C18A C19A C14A 122.3(4)
C18A C19A H19A 118.9
C14A C19A H19A 118.9
C21A C20A C18A 126.1(4)
C21A C20A H20A 117.0
C18A C20A H20A 117.0
C20A C21A C22A 124.6(4)
C20A C21A H21A 117.7
C22A C21A H21A 117.7
C23A C22A C26A 106.8(4)
C23A C22A C21A 126.5(4)
C26A C22A C21A 126.3(4)
C23A C22A Fe1A 69.6(3)
C26A C22A Fe1A 69.3(3)
C21A C22A Fe1A 120.9(3)
C24A C23A C22A 108.9(4)
C24A C23A Fe1A 70.2(3)
C22A C23A Fe1A 69.6(2)
C24A C23A H23A 125.6
C22A C23A H23A 125.6
Fe1A C23A H23A 126.2
C23A C24A C25A 107.3(4)
C23A C24A Fe1A 69.1(3)
C25A C24A Fe1A 69.2(3)
C23A C24A H24A 126.3
C25A C24A H24A 126.3
Fe1A C24A H24A 126.9
C26A C25A C24A 108.3(4)
C26A C25A Fe1A 69.5(3)
C24A C25A Fe1A 69.9(3)
C26A C25A H25A 125.9
C24A C25A H25A 125.9
Fe1A C25A H25A 126.3
C25A C26A C22A 108.7(4)
C25A C26A Fe1A 70.2(3)
C22A C26A Fe1A 69.5(3)
C25A C26A H26A 125.7
C22A C26A H26A 125.7
Fe1A C26A H26A 126.3
C28A C27A C31A 108.5(4)
C28A C27A Fe1A 69.7(3)
C31A C27A Fe1A 70.8(3)
C28A C27A H27A 125.7
C31A C27A H27A 125.7
Fe1A C27A H27A 125.4
C27A C28A C29A 108.2(4)
C27A C28A Fe1A 69.8(3)
C29A C28A Fe1A 69.8(3)
C27A C28A H28A 125.9
C29A C28A H28A 125.9
Fe1A C28A H28A 126.0
C28A C29A C30A 107.2(4)
C28A C29A Fe1A 69.5(3)
C30A C29A Fe1A 70.0(3)
C28A C29A H29A 126.4
C30A C29A H29A 126.4
Fe1A C29A H29A 125.7
C31A C30A C29A 108.1(4)
C31A C30A Fe1A 70.3(3)
C29A C30A Fe1A 69.0(3)
C31A C30A H30A 125.9
C29A C30A H30A 125.9
Fe1A C30A H30A 126.3
C30A C31A C27A 107.9(4)
C30A C31A Fe1A 69.6(3)
C27A C31A Fe1A 68.9(3)
C30A C31A H31A 126.0
C27A C31A H31A 126.0
Fe1A C31A H31A 127.0
C25B Fe1B C26B 41.25(16)
C25B Fe1B C31B 118.14(19)
C26B Fe1B C31B 106.55(19)
C25B Fe1B C30B 106.09(19)
C26B Fe1B C30B 125.1(2)
C31B Fe1B C30B 40.72(19)
C25B Fe1B C28B 163.7(2)
C26B Fe1B C28B 154.61(19)
C31B Fe1B C28B 67.89(19)
C30B Fe1B C28B 67.8(2)
C25B Fe1B C27B 153.2(2)
C26B Fe1B C27B 119.48(18)
C31B Fe1B C27B 40.18(17)
C30B Fe1B C27B 67.8(2)
C28B Fe1B C27B 40.29(18)
C25B Fe1B C29B 125.1(2)
C26B Fe1B C29B 162.4(2)
C31B Fe1B C29B 68.1(2)
C30B Fe1B C29B 40.1(2)
C28B Fe1B C29B 40.6(2)
C27B Fe1B C29B 67.95(19)
C25B Fe1B C24B 40.85(18)
C26B Fe1B C24B 68.87(19)
C31B Fe1B C24B 153.08(18)
C30B Fe1B C24B 118.9(2)
C28B Fe1B C24B 127.5(2)
C27B Fe1B C24B 165.20(19)
C29B Fe1B C24B 107.91(19)
C25B Fe1B C23B 68.55(18)
C26B Fe1B C23B 68.47(18)
C31B Fe1B C23B 164.42(18)
C30B Fe1B C23B 154.2(2)
C28B Fe1B C23B 109.88(19)
C27B Fe1B C23B 128.23(18)
C29B Fe1B C23B 121.1(2)
C24B Fe1B C23B 40.56(17)
C25B Fe1B C22B 69.02(17)
C26B Fe1B C22B 40.73(16)
C31B Fe1B C22B 125.98(19)
C30B Fe1B C22B 163.0(2)
C28B Fe1B C22B 121.16(19)
C27B Fe1B C22B 108.78(18)
C29B Fe1B C22B 155.8(2)
C24B Fe1B C22B 68.77(18)
C23B Fe1B C22B 40.80(17)
C15B O1B H1BO 101(3)
C9B N1B C1B 115.9(4)
C7B N2B C10B 122.3(7)
C13B N3B C12B 132.4(6)
C13B N3B C12C 108.2(6)
N1B C1B C2B 117.7(4)
N1B C1B C6B 123.3(4)
C2B C1B C6B 119.0(4)
C3B C2B C1B 120.3(4)
C3B C2B H2B 119.9
C1B C2B H2B 119.9
C2B C3B C4B 122.0(4)
C2B C3B Cl1B 119.1(3)
C4B C3B Cl1B 118.9(4)
C5B C4B C3B 118.3(4)
C5B C4B H4B 120.8
C3B C4B H4B 120.8
C4B C5B C6B 122.2(4)
C4B C5B H5B 118.9
C6B C5B H5B 118.9
C5B C6B C1B 118.2(4)
C5B C6B C7B 124.0(4)
C1B C6B C7B 117.8(4)
N2C C7B C8B 114.8(7)
N2C C7B C6B 125.2(7)
C8B C7B C6B 117.3(4)
C8B C7B N2B 126.3(5)
C6B C7B N2B 114.8(5)
C9B C8B C7B 119.9(5)
C9B C8B H8B 120.1
C7B C8B H8B 120.1
N1B C9B C8B 125.7(5)
N1B C9B H9B 117.2
C8B C9B H9B 117.2
N2B C10B C11B 110.2(6)
C10B C11B C12B 108.3(6)
N3B C12B C11B 111.0(6)
N3B C13B C14B 120.0(5)
N3B C13B H13B 120.0
C14B C13B H13B 120.0
C19B C14B C15B 120.3(4)
C19B C14B C13B 120.2(4)
C15B C14B C13B 119.5(4)
O1B C15B C14B 122.8(4)
O1B C15B C16B 120.6(4)
C14B C15B C16B 116.6(4)
C17B C16B C15B 121.5(4)
C17B C16B H16B 119.3
C15B C16B H16B 119.3
C16B C17B C18B 122.6(4)
C16B C17B H17B 118.7
C18B C17B H17B 118.7
C19B C18B C17B 116.8(4)
C19B C18B C20B 121.2(4)
C17B C18B C20B 122.0(4)
C18B C19B C14B 122.0(4)
C18B C19B H19B 119.0
C14B C19B H19B 119.0
C21B C20B C18B 127.3(4)
C21B C20B H20B 116.4
C18B C20B H20B 116.4
C20B C21B C22B 125.6(4)
C20B C21B H21B 117.2
C22B C21B H21B 117.2
C26B C22B C23B 106.9(4)
C26B C22B C21B 126.5(4)
C23B C22B C21B 126.5(4)
C26B C22B Fe1B 68.5(2)
C23B C22B Fe1B 69.2(2)
C21B C22B Fe1B 126.9(3)
C24B C23B C22B 108.8(4)
C24B C23B Fe1B 69.5(2)
C22B C23B Fe1B 70.0(2)
C24B C23B H23B 125.6
C22B C23B H23B 125.6
Fe1B C23B H23B 126.4
C25B C24B C23B 107.8(4)
C25B C24B Fe1B 68.6(3)
C23B C24B Fe1B 69.9(3)
C25B C24B H24B 126.1
C23B C24B H24B 126.1
Fe1B C24B H24B 126.8
C24B C25B C26B 108.2(4)
C24B C25B Fe1B 70.5(3)
C26B C25B Fe1B 69.8(3)
C24B C25B H25B 125.9
C26B C25B H25B 125.9
Fe1B C25B H25B 125.3
C22B C26B C25B 108.4(4)
C22B C26B Fe1B 70.7(2)
C25B C26B Fe1B 68.9(3)
C22B C26B H26B 125.8
C25B C26B H26B 125.8
Fe1B C26B H26B 126.1
C31B C27B C28B 108.4(4)
C31B C27B Fe1B 69.7(3)
C28B C27B Fe1B 69.8(3)
C31B C27B H27B 125.8
C28B C27B H27B 125.8
Fe1B C27B H27B 126.3
C27B C28B C29B 107.8(4)
C27B C28B Fe1B 69.9(3)
C29B C28B Fe1B 69.8(3)
C27B C28B H28B 126.1
C29B C28B H28B 126.1
Fe1B C28B H28B 125.8
C30B C29B C28B 107.8(4)
C30B C29B Fe1B 69.8(3)
C28B C29B Fe1B 69.6(2)
C30B C29B H29B 126.1
C28B C29B H29B 126.1
Fe1B C29B H29B 126.1
C29B C30B C31B 108.3(4)
C29B C30B Fe1B 70.1(3)
C31B C30B Fe1B 69.6(2)
C29B C30B H30B 125.9
C31B C30B H30B 125.9
Fe1B C30B H30B 126.0
C27B C31B C30B 107.7(4)
C27B C31B Fe1B 70.1(3)
C30B C31B Fe1B 69.7(3)
C27B C31B H31B 126.2
C30B C31B H31B 126.2
Fe1B C31B H31B 125.7
C7B N2C C10C 125.8(11)
N2C C10C C11C 104.9(10)
C10C C11C C12C 111.8(10)
C11C C12C N3B 106.8(9)

loop_
_geom_bond_atom_site_label_1
_geom_bond_atom_site_label_2
_geom_bond_distance
Fe1A C28A 2.032(5)
Fe1A C27A 2.034(5)
Fe1A C29A 2.036(6)
Fe1A C26A 2.037(5)
Fe1A C23A 2.039(5)
Fe1A C22A 2.039(5)
Fe1A C25A 2.045(5)
Fe1A C30A 2.050(5)
Fe1A C24A 2.054(5)
Fe1A C31A 2.059(5)
Cl1A C3A 1.759(5)
O1A C15A 1.354(5)
O1A H1AO 0.970(5)
N1A C9A 1.327(6)
N1A C1A 1.359(6)
N2A C7A 1.375(6)
N2A C10A 1.459(5)
N2A H2AN 0.969(5)
N3A C13A 1.274(5)
N3A C12A 1.464(5)
C1A C2A 1.411(6)
C1A C6A 1.427(6)
C2A C3A 1.347(7)
C2A H2A 0.9500
C3A C4A 1.411(7)
C4A C5A 1.365(7)
C4A H4A 0.9500
C5A C6A 1.413(6)
C5A H5A 0.9500
C6A C7A 1.438(6)
C7A C8A 1.384(6)
C8A C9A 1.395(6)
C8A H8A 0.9500
C9A H9A 0.9500
C10A C11A 1.519(6)
C10A H10A 0.9900
C10A H10B 0.9900
C11A C12A 1.521(6)
C11A H11A 0.9900
C11A H11B 0.9900
C12A H12A 0.9900
C12A H12B 0.9900
C13A C14A 1.474(6)
C13A H13A 0.9500
C14A C15A 1.402(6)
C14A C19A 1.403(6)
C15A C16A 1.396(6)
C16A C17A 1.373(6)
C16A H16A 0.9500
C17A C18A 1.411(6)
C17A H17A 0.9500
C18A C19A 1.400(6)
C18A C20A 1.472(6)
C19A H19A 0.9500
C20A C21A 1.343(6)
C20A H20A 0.9500
C21A C22A 1.467(6)
C21A H21A 0.9500
C22A C23A 1.424(6)
C22A C26A 1.437(6)
C23A C24A 1.423(6)
C23A H23A 0.9500
C24A C25A 1.431(6)
C24A H24A 0.9500
C25A C26A 1.406(6)
C25A H25A 0.9500
C26A H26A 0.9500
C27A C28A 1.408(6)
C27A C31A 1.411(6)
C27A H27A 0.9500
C28A C29A 1.416(7)
C28A H28A 0.9500
C29A C30A 1.431(7)
C29A H29A 0.9500
C30A C31A 1.406(7)
C30A H30A 0.9500
C31A H31A 0.9500
Fe1B C25B 2.023(5)
Fe1B C26B 2.035(5)
Fe1B C31B 2.040(5)
Fe1B C30B 2.040(5)
Fe1B C28B 2.042(5)
Fe1B C27B 2.044(5)
Fe1B C29B 2.044(5)
Fe1B C24B 2.047(5)
Fe1B C23B 2.053(5)
Fe1B C22B 2.064(4)
Cl1B C3B 1.750(5)
O1B C15B 1.303(5)
O1B H1BO 0.969(5)
N1B C9B 1.328(6)
N1B C1B 1.384(6)
N2B C7B 1.456(9)
N2B C10B 1.500(10)
N3B C13B 1.311(6)
N3B C12B 1.457(9)
N3B C12C 1.649(14)
C1B C2B 1.416(6)
C1B C6B 1.425(6)
C2B C3B 1.352(6)
C2B H2B 0.9500
C3B C4B 1.416(6)
C4B C5B 1.363(6)
C4B H4B 0.9500
C5B C6B 1.415(6)
C5B H5B 0.9500
C6B C7B 1.436(6)
C7B N2C 1.315(12)
C7B C8B 1.398(7)
C8B C9B 1.384(7)
C8B H8B 0.9500
C9B H9B 0.9500
C10B C11B 1.549(11)
C11B C12B 1.582(10)
C13B C14B 1.441(6)
C13B H13B 0.9500
C14B C19B 1.420(6)
C14B C15B 1.422(6)
C15B C16B 1.423(6)
C16B C17B 1.366(6)
C16B H16B 0.9500
C17B C18B 1.416(6)
C17B H17B 0.9500
C18B C19B 1.383(6)
C18B C20B 1.475(6)
C19B H19B 0.9500
C20B C21B 1.335(5)
C20B H20B 0.9500
C21B C22B 1.465(6)
C21B H21B 0.9500
C22B C26B 1.427(6)
C22B C23B 1.435(6)
C23B C24B 1.421(6)
C23B H23B 0.9500
C24B C25B 1.421(6)
C24B H24B 0.9500
C25B C26B 1.429(6)
C25B H25B 0.9500
C26B H26B 0.9500
C27B C31B 1.402(6)
C27B C28B 1.407(6)
C27B H27B 0.9500
C28B C29B 1.419(7)
C28B H28B 0.9500
C29B C30B 1.400(7)
C29B H29B 0.9500
C30B C31B 1.420(7)
C30B H30B 0.9500
C31B H31B 0.9500
N2C C10C 1.490(15)
C10C C11C 1.533(17)
C11C C12C 1.579(15)

loop_
_geom_torsion_atom_site_label_1
_geom_torsion_atom_site_label_2
_geom_torsion_atom_site_label_3
_geom_torsion_atom_site_label_4
_geom_torsion
C9A N1A C1A C2A 176.9(5)
C9A N1A C1A C6A -1.0(7)
N1A C1A C2A C3A -176.8(5)
C6A C1A C2A C3A 1.2(7)
C1A C2A C3A C4A 0.4(9)
C1A C2A C3A Cl1A 178.9(4)
C2A C3A C4A C5A -2.3(10)
Cl1A C3A C4A C5A 179.1(5)
C3A C4A C5A C6A 2.7(11)
C4A C5A C6A C1A -1.1(9)
C4A C5A C6A C7A 175.3(6)
N1A C1A C6A C5A 177.0(5)
C2A C1A C6A C5A -0.9(7)
N1A C1A C6A C7A 0.4(7)
C2A C1A C6A C7A -177.5(4)
C10A N2A C7A C8A 0.8(7)
C10A N2A C7A C6A -177.2(4)
C5A C6A C7A N2A 3.2(8)
C1A C6A C7A N2A 179.6(4)
C5A C6A C7A C8A -174.9(5)
C1A C6A C7A C8A 1.5(7)
N2A C7A C8A C9A 179.2(5)
C6A C7A C8A C9A -2.7(7)
C1A N1A C9A C8A -0.4(8)
C7A C8A C9A N1A 2.4(9)
C7A N2A C10A C11A 179.0(4)
N2A C10A C11A C12A -61.5(6)
C13A N3A C12A C11A -120.2(5)
C10A C11A C12A N3A -166.4(4)
C12A N3A C13A C14A 179.5(4)
N3A C13A C14A C15A 1.3(6)
N3A C13A C14A C19A -176.4(4)
C19A C14A C15A O1A 178.7(4)
C13A C14A C15A O1A 1.0(6)
C19A C14A C15A C16A -0.3(6)
C13A C14A C15A C16A -178.0(4)
O1A C15A C16A C17A -178.0(4)
C14A C15A C16A C17A 1.0(7)
C15A C16A C17A C18A -0.9(7)
C16A C17A C18A C19A 0.0(6)
C16A C17A C18A C20A 175.6(4)
C17A C18A C19A C14A 0.8(6)
C20A C18A C19A C14A -175.0(4)
C15A C14A C19A C18A -0.7(6)
C13A C14A C19A C18A 177.1(4)
C19A C18A C20A C21A -178.0(4)
C17A C18A C20A C21A 6.4(7)
C18A C20A C21A C22A -173.0(4)
C20A C21A C22A C23A 11.5(7)
C20A C21A C22A C26A -176.3(4)
C20A C21A C22A Fe1A 97.9(5)
C26A C22A C23A C24A -0.1(5)
C21A C22A C23A C24A 173.3(4)
Fe1A C22A C23A C24A 59.4(3)
C26A C22A C23A Fe1A -59.5(3)
C21A C22A C23A Fe1A 113.9(4)
C22A C23A C24A C25A -0.1(5)
Fe1A C23A C24A C25A 58.9(3)
C22A C23A C24A Fe1A -59.0(3)
C23A C24A C25A C26A 0.3(5)
Fe1A C24A C25A C26A 59.1(3)
C23A C24A C25A Fe1A -58.8(3)
C24A C25A C26A C22A -0.4(5)
Fe1A C25A C26A C22A 58.9(3)
C24A C25A C26A Fe1A -59.4(3)
C23A C22A C26A C25A 0.3(5)
C21A C22A C26A C25A -173.1(4)
Fe1A C22A C26A C25A -59.4(3)
C23A C22A C26A Fe1A 59.7(3)
C21A C22A C26A Fe1A -113.7(4)
C31A C27A C28A C29A 0.9(5)
Fe1A C27A C28A C29A -59.5(3)
C31A C27A C28A Fe1A 60.4(3)
C27A C28A C29A C30A -0.6(6)
Fe1A C28A C29A C30A -60.1(4)
C27A C28A C29A Fe1A 59.5(3)
C28A C29A C30A C31A 0.1(6)
Fe1A C29A C30A C31A -59.7(4)
C28A C29A C30A Fe1A 59.8(3)
C29A C30A C31A C27A 0.4(6)
Fe1A C30A C31A C27A -58.4(3)
C29A C30A C31A Fe1A 58.8(4)
C28A C27A C31A C30A -0.8(5)
Fe1A C27A C31A C30A 58.9(3)
C28A C27A C31A Fe1A -59.7(3)
C9B N1B C1B C2B 178.2(4)
C9B N1B C1B C6B -2.5(7)
N1B C1B C2B C3B 177.3(4)
C6B C1B C2B C3B -2.0(6)
C1B C2B C3B C4B -0.4(7)
C1B C2B C3B Cl1B -178.7(3)
C2B C3B C4B C5B 1.9(7)
Cl1B C3B C4B C5B -179.8(3)
C3B C4B C5B C6B -0.9(7)
C4B C5B C6B C1B -1.4(6)
C4B C5B C6B C7B -179.6(4)
N1B C1B C6B C5B -176.4(4)
C2B C1B C6B C5B 2.9(6)
N1B C1B C6B C7B 1.9(7)
C2B C1B C6B C7B -178.8(4)
C5B C6B C7B N2C -21.7(11)
C1B C6B C7B N2C 160.0(9)
C5B C6B C7B C8B 177.9(5)
C1B C6B C7B C8B -0.3(7)
C5B C6B C7B N2B 11.2(7)
C1B C6B C7B N2B -167.0(5)
C10B N2B C7B C8B 11.9(11)
C10B N2B C7B C6B 177.3(6)
N2C C7B C8B C9B -162.9(8)
C6B C7B C8B C9B -0.6(8)
N2B C7B C8B C9B 164.5(6)
C1B N1B C9B C8B 1.6(8)
C7B C8B C9B N1B -0.1(9)
C7B N2B C10B C11B 78.0(9)
N2B C10B C11B C12B 168.5(6)
C13B N3B C12B C11B -122.9(6)
C10B C11B C12B N3B 71.4(9)
C12B N3B C13B C14B -174.1(5)
C12C N3B C13B C14B -177.3(6)
N3B C13B C14B C19B -179.2(4)
N3B C13B C14B C15B 2.0(6)
C19B C14B C15B O1B 176.7(4)
C13B C14B C15B O1B -4.5(6)
C19B C14B C15B C16B -4.0(6)
C13B C14B C15B C16B 174.8(4)
O1B C15B C16B C17B -177.5(4)
C14B C15B C16B C17B 3.2(6)
C15B C16B C17B C18B 1.2(6)
C16B C17B C18B C19B -4.6(6)
C16B C17B C18B C20B 173.9(4)
C17B C18B C19B C14B 3.7(5)
C20B C18B C19B C14B -174.8(3)
C15B C14B C19B C18B 0.6(6)
C13B C14B C19B C18B -178.2(4)
C19B C18B C20B C21B 176.8(4)
C17B C18B C20B C21B -1.6(6)
C18B C20B C21B C22B -178.2(4)
C20B C21B C22B C26B -165.5(4)
C20B C21B C22B C23B 15.2(6)
C20B C21B C22B Fe1B 105.3(4)
C26B C22B C23B C24B 0.5(4)
C21B C22B C23B C24B 180.0(4)
Fe1B C22B C23B C24B 58.9(3)
C26B C22B C23B Fe1B -58.3(3)
C21B C22B C23B Fe1B 121.1(4)
C22B C23B C24B C25B -0.8(5)
Fe1B C23B C24B C25B 58.4(3)
C22B C23B C24B Fe1B -59.2(3)
C23B C24B C25B C26B 0.7(5)
Fe1B C24B C25B C26B 59.9(3)
C23B C24B C25B Fe1B -59.2(3)
C23B C22B C26B C25B -0.1(4)
C21B C22B C26B C25B -179.6(4)
Fe1B C22B C26B C25B -58.8(3)
C23B C22B C26B Fe1B 58.7(3)
C21B C22B C26B Fe1B -120.7(4)
C24B C25B C26B C22B -0.4(4)
Fe1B C25B C26B C22B 60.0(3)
C24B C25B C26B Fe1B -60.3(3)
C31B C27B C28B C29B -0.4(5)
Fe1B C27B C28B C29B -59.7(3)
C31B C27B C28B Fe1B 59.2(3)
C27B C28B C29B C30B 0.2(5)
Fe1B C28B C29B C30B -59.6(3)
C27B C28B C29B Fe1B 59.8(3)
C28B C29B C30B C31B 0.1(5)
Fe1B C29B C30B C31B -59.3(3)
C28B C29B C30B Fe1B 59.5(3)
C28B C27B C31B C30B 0.5(5)
Fe1B C27B C31B C30B 59.8(3)
C28B C27B C31B Fe1B -59.3(3)
C29B C30B C31B C27B -0.4(5)
Fe1B C30B C31B C27B -60.0(3)
C29B C30B C31B Fe1B 59.6(3)
C8B C7B N2C C10C -6.4(16)
C6B C7B N2C C10C -167.2(10)
C7B N2C C10C C11C -136.8(12)
N2C C10C C11C C12C -170.2(10)
C10C C11C C12C N3B -43.2(12)
C13B N3B C12C C11C -106.5(9)
